data_7213495
loop_
_publ_author_name
'Ribeiro da Silva, Manuel A. V.'
'Ribeiro da Silva, Maria D. M. C.'
'da Silva, Lu\~A&#x00AD;s C. M.'
'Dietze, Frank'
'Hoyer, Eberhard'
'Beyer, Lothar'
'Schr\~A&#x00B6;der, Bernd'
'Damas, Ana M.'
'Liebman, Joel F.'

_publ_section_title
;
 Synthesis, characterization and thermochemical properties of
 N-acyl-N\^a&#x20AC;&#x00B2;,N\^a&#x20AC;&#x00B2;-diethylthioureas
;
_journal_issue 11
_journal_name_full 'Journal of the Chemical Society, Perkin Transactions 2'
_journal_page_first 2174
_journal_paper_doi 10.1039/b104709b
_journal_year 2001
_chemical_formula_sum 'C10 H20 N2 O S'
_chemical_formula_weight 216.34
_chemical_name_systematic
; 
? 
;
_space_group_IT_number 14
_symmetry_space_group_name_Hall '-P 2ybc'
_symmetry_space_group_name_H-M 'P 1 21/c 1'
_atom_sites_solution_hydrogens geom
_atom_sites_solution_primary direct
_atom_sites_solution_secondary difmap
_audit_creation_method SHELXL
_cell_angle_alpha 90.00
_cell_angle_beta 124.59(6)
_cell_angle_gamma 90.00
_cell_formula_units_Z 4
_cell_length_a 12.402(8)
_cell_length_b 9.568(4)
_cell_length_c 13.150(6)
_cell_measurement_temperature 293(2)
_cell_volume 1284.6(15)
_computing_structure_refinement 'SHELXL-93 (Sheldrick, 1993)'
_computing_structure_solution 'SHELXS-86 (Sheldrick, 1990)'
_diffrn_ambient_temperature 293(2)
_diffrn_radiation_monochromator graphite
_diffrn_radiation_source 'fine-focus sealed tube'
_diffrn_radiation_type MoK\a
_diffrn_radiation_wavelength 0.71069
_diffrn_reflns_av_R_equivalents 0.0569
_diffrn_reflns_av_sigmaI/netI 0.0342
_diffrn_reflns_limit_h_max 16
_diffrn_reflns_limit_h_min -16
_diffrn_reflns_limit_k_max 12
_diffrn_reflns_limit_k_min -12
_diffrn_reflns_limit_l_max 16
_diffrn_reflns_limit_l_min -16
_diffrn_reflns_number 12055
_diffrn_reflns_theta_max 28.17
_diffrn_reflns_theta_min 5.17
_exptl_absorpt_coefficient_mu 0.228
_exptl_crystal_density_diffrn 1.119
_exptl_crystal_F_000 472
_refine_diff_density_max 0.171
_refine_diff_density_min -0.267
_refine_diff_density_rms 0.036
_refine_ls_extinction_method none
_refine_ls_goodness_of_fit_all 1.067
_refine_ls_goodness_of_fit_obs 1.064
_refine_ls_matrix_type full
_refine_ls_number_parameters 207
_refine_ls_number_reflns 2924
_refine_ls_number_restraints 0
_refine_ls_restrained_S_all 1.067
_refine_ls_restrained_S_obs 1.064
_refine_ls_R_factor_all 0.0587
_refine_ls_R_factor_obs 0.0460
_refine_ls_shift/esd_max 0.159
_refine_ls_shift/esd_mean 0.012
_refine_ls_structure_factor_coef Fsqd
_refine_ls_weighting_details 'w=1/[\s^2^(Fo^2^)+(0.0665P)^2^+0.3090P] where P=(Fo^2^+2Fc^2^)/3'
_refine_ls_weighting_scheme calc
_refine_ls_wR_factor_all 0.1380
_refine_ls_wR_factor_obs 0.1229
_reflns_number_observed 2369
_reflns_number_total 2924
_reflns_observed_criterion >2sigma(I)
_cod_data_source_file b104709bsup1.cif
_cod_data_source_block b2dpub
_cod_depositor_comments
;
The following automatic conversions were performed:

'_refine_ls_weighting_scheme' value 'calc
w=1/[\s^2^(Fo^2^)+(0.0665P)^2^+0.3090P] where P=(Fo^2^+2Fc^2^)/3' was
changed to 'calc'. New tag '_refine_ls_weighting_details' was
created. The value of the new tag was set to
'w=1/[\s^2^(Fo^2^)+(0.0665P)^2^+0.3090P] where P=(Fo^2^+2Fc^2^)/3'.

Automatic conversion script
Id: cif_fix_values 3143 2015-03-26 13:38:13Z robertas 
;
_cod_original_cell_volume 1284.6(11)
_cod_database_code 7213495

loop_
_symmetry_equiv_pos_as_xyz
'x, y, z'
'-x, y+1/2, -z+1/2'
'-x, -y, -z'
'x, -y-1/2, z-1/2'

loop_
_atom_site_aniso_label
_atom_site_aniso_U_11
_atom_site_aniso_U_22
_atom_site_aniso_U_33
_atom_site_aniso_U_23
_atom_site_aniso_U_13
_atom_site_aniso_U_12
S1 0.0579(3) 0.0688(3) 0.0545(3) -0.0008(2) 0.0357(2) -0.0085(2)
O11' 0.0506(6) 0.0332(5) 0.0539(7) -0.0014(4) 0.0190(5) -0.0018(4)
N1 0.0420(6) 0.0333(6) 0.0414(7) 0.0003(5) 0.0186(5) -0.0005(5)
N2 0.0453(7) 0.0521(7) 0.0386(7) 0.0025(5) 0.0173(6) -0.0068(5)
C1 0.0420(7) 0.0363(7) 0.0381(8) -0.0048(5) 0.0185(6) -0.0039(5)
C2 0.0672(11) 0.0637(11) 0.0433(10) 0.0023(8) 0.0294(9) -0.0127(9)
C11' 0.0433(7) 0.0355(7) 0.0383(8) -0.0018(5) 0.0217(6) -0.0023(5)
C1' 0.0420(8) 0.0478(8) 0.0438(9) -0.0014(6) 0.0205(7) -0.0011(6)
C2' 0.0623(10) 0.0500(9) 0.0401(9) 0.0007(7) 0.0172(8) 0.0096(7)
C4 0.0461(9) 0.0816(14) 0.0514(12) 0.0100(9) 0.0110(8) -0.0040(9)
C4' 0.0720(15) 0.088(2) 0.0556(14) -0.0070(12) 0.0013(12) 0.0084(13)
C3 0.174(4) 0.081(2) 0.115(3) -0.014(2) 0.116(3) -0.025(2)
C5 0.079(2) 0.105(2) 0.114(3) 0.019(2) 0.037(2) 0.030(2)
C3' 0.104(2) 0.104(2) 0.061(2) 0.0190(14) 0.0520(15) 0.018(2)

loop_
_atom_site_label
_atom_site_type_symbol
_atom_site_fract_x
_atom_site_fract_y
_atom_site_fract_z
_atom_site_U_iso_or_equiv
_atom_site_thermal_displace_type
_atom_site_occupancy
_atom_site_calc_flag
S1 S 0.20877(4) 0.05323(5) 0.17443(4) 0.0583(2) Uani 1 d
O11' O 0.45604(11) 0.33268(10) 0.20393(12) 0.0519(3) Uani 1 d
N1 N 0.42600(12) 0.09879(13) 0.18288(12) 0.0417(3) Uani 1 d
N2 N 0.22942(13) 0.15477(15) -0.00319(13) 0.0490(3) Uani 1 d
C1 C 0.28594(14) 0.10697(14) 0.11064(14) 0.0412(3) Uani 1 d
C2 C 0.3002(2) 0.1912(2) -0.0598(2) 0.0592(5) Uani 1 d
C11' C 0.50200(14) 0.21436(14) 0.23504(14) 0.0398(3) Uani 1 d
C1' C 0.6454(2) 0.1898(2) 0.3334(2) 0.0466(4) Uani 1 d
C2' C 0.6801(2) 0.2335(2) 0.4598(2) 0.0574(5) Uani 1 d
C4 C 0.0863(2) 0.1763(3) -0.0823(2) 0.0690(6) Uani 1 d
C4' C 0.8284(3) 0.2390(4) 0.5537(3) 0.0913(9) Uani 1 d
C3 C 0.2930(5) 0.0794(4) -0.1429(4) 0.1045(12) Uani 1 d
C5 C 0.0498(3) 0.3228(4) -0.0736(5) 0.1088(11) Uani 1 d
C3' C 0.6124(3) 0.1377(4) 0.5005(3) 0.0868(8) Uani 1 d
H11' H 0.6694(18) 0.0932(22) 0.3336(18) 0.052(5) Uiso 1 d
H12' H 0.6986(21) 0.2433(24) 0.3151(21) 0.066(6) Uiso 1 d
H1 H 0.4572(19) 0.0223(22) 0.2201(20) 0.055(5) Uiso 1 d
H2' H 0.6450(22) 0.3310(24) 0.4466(23) 0.071(6) Uiso 1 d
H41 H 0.0574(26) 0.1561(30) -0.1710(29) 0.096(9) Uiso 1 d
H42 H 0.0474(24) 0.1093(28) -0.0596(25) 0.082(7) Uiso 1 d
H21 H 0.3865(27) 0.2214(27) 0.0025(27) 0.087(8) Uiso 1 d
H22 H 0.2593(24) 0.2824(27) -0.1039(26) 0.083(7) Uiso 1 d
H31' H 0.6455(31) 0.0398(36) 0.5092(30) 0.109(10) Uiso 1 d
H32' H 0.5108(35) 0.1395(35) 0.4419(33) 0.114(10) Uiso 1 d
H33' H 0.6290(30) 0.1695(32) 0.5713(34) 0.104(10) Uiso 1 d
H31 H 0.3277(33) 0.1095(38) -0.1860(34) 0.122(11) Uiso 1 d
H32 H 0.3289(49) -0.0009(57) -0.0985(51) 0.176(19) Uiso 1 d
H33 H 0.1886(56) 0.0610(55) -0.2145(53) 0.190(21) Uiso 1 d
H51 H -0.0555(39) 0.3342(39) -0.1337(38) 0.137(12) Uiso 1 d
H52 H 0.0771(29) 0.3426(31) 0.0071(32) 0.090(10) Uiso 1 d
H53 H 0.0943(35) 0.3845(42) -0.1082(37) 0.131(13) Uiso 1 d
H41' H 0.8627(30) 0.1538(37) 0.5652(31) 0.105(10) Uiso 1 d
H42' H 0.8822(51) 0.2958(60) 0.5355(53) 0.207(24) Uiso 1 d
H43' H 0.8548(38) 0.2639(40) 0.6421(45) 0.140(13) Uiso 1 d

loop_
_atom_type_symbol
_atom_type_description
_atom_type_scat_dispersion_real
_atom_type_scat_dispersion_imag
_atom_type_scat_source
C C 0.0033 0.0016 'International Tables Vol C Tables 4.2.6.8 and 6.1.1.4'
H H 0.0000 0.0000 'International Tables Vol C Tables 4.2.6.8 and 6.1.1.4'
N N 0.0061 0.0033 'International Tables Vol C Tables 4.2.6.8 and 6.1.1.4'
O O 0.0106 0.0060 'International Tables Vol C Tables 4.2.6.8 and 6.1.1.4'
S S 0.1246 0.1234 'International Tables Vol C Tables 4.2.6.8 and 6.1.1.4'

loop_
_geom_angle_atom_site_label_1
_geom_angle_atom_site_label_2
_geom_angle_atom_site_label_3
_geom_angle
C11' N1 C1 121.50(13)
C1 N2 C4 119.9(2)
C1 N2 C2 124.51(15)
C4 N2 C2 115.6(2)
N2 C1 N1 115.68(15)
N2 C1 S1 125.98(13)
N1 C1 S1 118.33(12)
N2 C2 C3 113.1(2)
O11' C11' N1 121.60(15)
O11' C11' C1' 121.79(13)
N1 C11' C1' 116.61(13)
C11' C1' C2' 111.0(2)
C1' C2' C4' 110.9(2)
C1' C2' C3' 110.3(2)
C4' C2' C3' 112.7(2)
N2 C4 C5 111.8(2)

loop_
_geom_bond_atom_site_label_1
_geom_bond_atom_site_label_2
_geom_bond_distance
S1 C1 1.672(2)
O11' C11' 1.228(2)
N1 C11' 1.359(2)
N1 C1 1.433(2)
N2 C1 1.323(2)
N2 C4 1.476(3)
N2 C2 1.480(2)
C2 C3 1.495(4)
C11' C1' 1.510(3)
C1' C2' 1.520(3)
C2' C4' 1.527(4)
C2' C3' 1.530(4)
C4 C5 1.497(4)
